data_1100207
loop_
_publ_author_name
'Chitsaz, S.'
'Folkerts, H.'
'Grebe, J.'
'Gr\"ob, T.'
'Harms, K.'
'Hiller, W.'
'Krieger, M.'
'Massa, W.'
'Merle, J.'
'M\"ohlen, M.'
'Neum\"uller, B.'
'Dehnicke, K.'

_publ_section_title
;
 Die Kristallstrukturen einer Serie von Verbindungen mit Kationen des Typs
 [R~3~PNH~2~]^+^, [R3PN(H)SiMe~3~]^+^ und [R3PN(SiMe~3~)~2~]^+^
;
_journal_coden_ASTM ZAACAB
_journal_issue 3
_journal_name_full
;
 Zeitschrift f\"ur Anorganische und Allgemeine Chemie
;
_journal_page_first 775
_journal_page_last 783
_journal_paper_doi 10.1002/(sici)1521-3749(200003)626:3<775::aid-zaac775>3.0.co;2-h
_journal_volume 626
_journal_year 2000
_chemical_formula_moiety 'C18 H17 N1 P1 1+,Cl2 I1 1-'
_chemical_formula_sum 'C18 H17 Cl2 I N P'
_chemical_name_systematic
;
Aminotriphenylphosphonium dichloroiodide
;
_space_group_IT_number 2
_symmetry_cell_setting triclinic
_symmetry_Int_Tables_number 2
_symmetry_space_group_name_Hall '-P 1'
_symmetry_space_group_name_H-M 'P -1'
_cell_angle_alpha 114.12(2)
_cell_angle_beta 104.50(2)
_cell_angle_gamma 93.21(2)
_cell_formula_units_Z 2
_cell_length_a 8.253(3)
_cell_length_b 10.864(3)
_cell_length_c 12.412(4)
_cell_volume 967.441
_diffrn_ambient_temperature 213
_exptl_crystal_colour colorless.
_exptl_crystal_density_diffrn 1.634
_exptl_crystal_description regular
_refine_ls_R_factor_gt 6.44
_refine_ls_wR_factor_gt 6.44
_cod_original_formula_sum 'C18 H17 Cl2 I1 N1 P1'
_cod_database_code 1100207

loop_
_symmetry_equiv_pos_site_id
_symmetry_equiv_pos_as_xyz
1 x,y,z
2 -x,-y,-z

loop_
_atom_site_label
_atom_site_type_symbol
_atom_site_fract_x
_atom_site_fract_y
_atom_site_fract_z
I1 I 0.13698(10) -0.29852(7) 0.19968(7)
Cl1 Cl -0.0044(4) -0.2275(3) 0.0223(3)
P1 P 0.3805(4) 0.1260(3) 0.2006(2)
N1 N 0.2570(11) 0.0331(9) 0.0600(8)
H1 H 0.19810 -0.04720 0.04540
H2 H 0.20320 0.09150 0.03580
C1 C 0.2695(13) 0.2005(10) 0.3109(9)
Cl2 Cl 0.2639(5) -0.3693(4) 0.3659(3)
C2 C 0.1247(14) 0.1214(12) 0.3066(10)
H3 H 0.08620 0.03090 0.24480
C3 C 0.0393(18) 0.1760(14) 0.3925(12)
H4 H -0.05640 0.12170 0.38910
C4 C 0.0918(17) 0.3097(14) 0.4840(11)
H5 H 0.03110 0.34690 0.54120
C5 C 0.2322(18) 0.3855(13) 0.4895(11)
H6 H 0.26850 0.47580 0.55210
C6 C 0.3272(17) 0.3336(12) 0.4037(10)
H7 H 0.42530 0.38750 0.40990
C7 C 0.5125(14) 0.2591(10) 0.1957(9)
C8 C 0.4405(16) 0.3588(11) 0.1688(10)
H8 H 0.32430 0.36070 0.16000
C9 C 0.5366(19) 0.4551(13) 0.1548(11)
H9 H 0.48630 0.52190 0.13540
C10 C 0.707(2) 0.4535(13) 0.1692(12)
H10 H 0.77160 0.51940 0.15880
C11 C 0.7849(16) 0.3574(14) 0.1986(12)
H11 H 0.90180 0.35750 0.20910
C12 C 0.6841(13) 0.2595(12) 0.2122(10)
H12 H 0.73420 0.19340 0.23280
C13 C 0.5037(13) 0.0153(11) 0.2431(10)
C14 C 0.5609(14) 0.0371(12) 0.3672(10)
H13 H 0.53230 0.11040 0.42840
C15 C 0.6566(18) -0.0465(14) 0.3990(11)
H14 H 0.68940 -0.03420 0.48150
C16 C 0.7072(16) -0.1518(13) 0.3093(11)
H15 H 0.78020 -0.20590 0.33250
C17 C 0.650(2) -0.1757(13) 0.1872(11)
H16 H 0.68070 -0.24790 0.12640
C18 C 0.5477(15) -0.0933(12) 0.1548(10)
H17 H 0.50680 -0.11100 0.07110

loop_
_atom_type_symbol
_atom_type_radius_bond
C 0.68
H 0.23
Cl 0.99
I 1.40
N 0.68
P 1.05
